data_2015891
loop_
_publ_author_name
'Al-Far, Rawhi'
'Ali, Basem Fares'

_publ_section_title
;
 Bis(2-amino-3,5-dibromo-4,6-dimethylpyridinium)
 hexabromidostannate(IV)
;
_journal_coeditor_code GA3039
_journal_issue 4
_journal_name_full 'Acta Crystallographica Section C'
_journal_page_first m137
_journal_page_last m139
_journal_paper_doi 10.1107/S0108270107006452
_journal_volume 63
_journal_year 2007
_chemical_formula_iupac '(C7 H9 Br2 N2)2 [Sn Br6]'
_chemical_formula_moiety '2C7 H9 Br2 N2 + , Br6 Sn 2-'
_chemical_formula_sum 'C14 H18 Br10 N4 Sn'
_chemical_formula_weight 1160.11
_chemical_name_systematic
;
Bis(2-amino-3,5-dibromo-4,6-dimethylpyridinium) hexabromidostannate(IV)
;
_space_group_IT_number 2
_symmetry_cell_setting triclinic
_symmetry_space_group_name_Hall '-P 1'
_symmetry_space_group_name_H-M 'P -1'
_atom_sites_solution_hydrogens geom
_atom_sites_solution_primary direct
_atom_sites_solution_secondary difmap
_audit_creation_method SHELXL97
_cell_angle_alpha 94.245(2)
_cell_angle_beta 103.258(2)
_cell_angle_gamma 93.898(2)
_cell_formula_units_Z 2
_cell_length_a 9.8574(11)
_cell_length_b 11.4847(13)
_cell_length_c 12.5957(14)
_cell_measurement_reflns_used 6288
_cell_measurement_temperature 297(2)
_cell_measurement_theta_max 29.16
_cell_measurement_theta_min 2.32
_cell_volume 1378.8(3)
_computing_cell_refinement 'SAINT-Plus (Bruker, 2004)'
_computing_data_collection 'SMART (Bruker, 2001)'
_computing_data_reduction SAINT-Plus
_computing_molecular_graphics 'XP in SHELXTL'
_computing_publication_material 'XCIF in SHELXTL'
_computing_structure_refinement 'XL in SHELXTL'
_computing_structure_solution 'XS in SHELXTL (Sheldrick, 2004)'
_diffrn_ambient_temperature 297(2)
_diffrn_detector_area_resol_mean 8.3
_diffrn_measured_fraction_theta_full 1.000
_diffrn_measured_fraction_theta_max 1.000
_diffrn_measurement_device_type 'Bruker SMART APEX'
_diffrn_measurement_method \w
_diffrn_radiation_monochromator graphite
_diffrn_radiation_source 'normal-focus sealed tube'
_diffrn_radiation_type MoK\a
_diffrn_radiation_wavelength 0.71073
_diffrn_reflns_av_R_equivalents 0.0345
_diffrn_reflns_av_sigmaI/netI 0.0408
_diffrn_reflns_limit_h_max 11
_diffrn_reflns_limit_h_min -11
_diffrn_reflns_limit_k_max 13
_diffrn_reflns_limit_k_min -13
_diffrn_reflns_limit_l_max 15
_diffrn_reflns_limit_l_min -15
_diffrn_reflns_number 20574
_diffrn_reflns_theta_full 25.25
_diffrn_reflns_theta_max 25.25
_diffrn_reflns_theta_min 1.67
_diffrn_standards_decay_% 0
_diffrn_standards_number 0
_exptl_absorpt_coefficient_mu 15.428
_exptl_absorpt_correction_T_max 0.398
_exptl_absorpt_correction_T_min 0.129
_exptl_absorpt_correction_type multi-scan
_exptl_absorpt_process_details '(SADABS; Bruker, 2004)'
_exptl_crystal_colour yellow
_exptl_crystal_density_diffrn 2.794
_exptl_crystal_density_method 'not measured'
_exptl_crystal_description needle
_exptl_crystal_F_000 1060
_exptl_crystal_size_max 0.20
_exptl_crystal_size_mid 0.11
_exptl_crystal_size_min 0.06
_refine_diff_density_max 0.962
_refine_diff_density_min -0.582
_refine_ls_extinction_method none
_refine_ls_goodness_of_fit_ref 1.036
_refine_ls_hydrogen_treatment constr
_refine_ls_matrix_type full
_refine_ls_number_parameters 269
_refine_ls_number_reflns 4979
_refine_ls_number_restraints 0
_refine_ls_restrained_S_all 1.036
_refine_ls_R_factor_all 0.0454
_refine_ls_R_factor_gt 0.0323
_refine_ls_shift/su_max 0.001
_refine_ls_shift/su_mean 0.000
_refine_ls_structure_factor_coef Fsqd
_refine_ls_weighting_details 'calc w = 1/[\s^2^(Fo^2^)+(0.031P)^2^+0.9567P] where P=(Fo^2^+2Fc^2^)/3'
_refine_ls_weighting_scheme calc
_refine_ls_wR_factor_gt 0.0710
_refine_ls_wR_factor_ref 0.0758
_reflns_number_gt 4034
_reflns_number_total 4979
_reflns_threshold_expression I>2\s(I)
_cod_data_source_file ga3039.cif
_cod_data_source_block I
_cod_database_code 2015891
_cod_database_fobs_code 2015891

loop_
_symmetry_equiv_pos_as_xyz
'x, y, z'
'-x, -y, -z'

loop_
_atom_site_type_symbol
_atom_site_label
_atom_site_fract_x
_atom_site_fract_y
_atom_site_fract_z
_atom_site_U_iso_or_equiv
_atom_site_adp_type
_atom_site_calc_flag
_atom_site_refinement_flags
_atom_site_occupancy
Br Br1 0.35361(7) 0.83736(5) 0.35026(5) 0.05546(18) Uani d . 1
Br Br2 0.72521(7) 0.93039(6) 0.45831(5) 0.05812(19) Uani d . 1
Br Br3 0.49589(6) 1.14973(5) 0.35498(4) 0.04422(15) Uani d . 1
Br Br4 0.75832(6) 0.46796(6) 0.01171(5) 0.05345(17) Uani d . 1
Br Br5 0.57305(7) 0.63247(5) 0.18713(5) 0.05168(17) Uani d . 1
Br Br6 0.47102(6) 0.31392(5) 0.10135(5) 0.04632(16) Uani d . 1
Br Br7 0.69803(7) 0.58116(6) 0.71103(5) 0.05476(17) Uani d . 1
Br Br8 1.01399(7) 0.26032(6) 0.52141(7) 0.0693(2) Uani d . 1
Br Br9 0.67940(7) 1.03716(6) 1.16141(5) 0.05773(18) Uani d . 1
Br Br10 1.00727(7) 0.74291(5) 0.95373(6) 0.06019(19) Uani d . 1
C C2 0.6865(6) 0.5380(5) 0.4871(4) 0.0370(12) Uani d . 1
C C3 0.7548(6) 0.5072(4) 0.5922(4) 0.0384(13) Uani d . 1
C C4 0.8527(6) 0.4272(5) 0.6052(5) 0.0433(14) Uani d . 1
C C5 0.8804(6) 0.3727(5) 0.5096(5) 0.0430(14) Uani d . 1
C C6 0.8132(6) 0.3965(5) 0.4077(4) 0.0395(13) Uani d . 1
C C8 0.7147(5) 1.0448(5) 0.9476(5) 0.0395(13) Uani d . 1
C C9 0.7521(6) 0.9855(5) 1.0420(4) 0.0409(13) Uani d . 1
C C10 0.8367(6) 0.8949(5) 1.0467(5) 0.0425(14) Uani d . 1
C C11 0.8858(5) 0.8639(5) 0.9519(5) 0.0414(13) Uani d . 1
C C12 0.8509(5) 0.9183(5) 0.8591(5) 0.0408(13) Uani d . 1
C C4' 0.9244(7) 0.3980(6) 0.7173(5) 0.0629(18) Uani d . 1
H H4'1 0.9278 0.4641 0.7694 0.094 Uiso calc R 1
H H4'2 1.0178 0.3793 0.7174 0.094 Uiso calc R 1
H H4'3 0.8734 0.3319 0.7368 0.094 Uiso calc R 1
C C6' 0.8327(7) 0.3402(6) 0.3020(5) 0.0614(18) Uani d . 1
H H6'1 0.9306 0.3444 0.3031 0.092 Uiso calc R 1
H H6'2 0.7843 0.3804 0.2425 0.092 Uiso calc R 1
H H6'3 0.7958 0.2596 0.2927 0.092 Uiso calc R 1
C C10' 0.8745(7) 0.8289(6) 1.1458(5) 0.0618(18) Uani d . 1
H H10A 0.8391 0.8652 1.2038 0.093 Uiso calc R 1
H H10B 0.9745 0.8300 1.1688 0.093 Uiso calc R 1
H H10C 0.8343 0.7494 1.1284 0.093 Uiso calc R 1
C C12' 0.8970(7) 0.8946(6) 0.7562(5) 0.0547(16) Uani d . 1
H H12A 0.9967 0.9103 0.7703 0.082 Uiso calc R 1
H H12B 0.8527 0.9441 0.7028 0.082 Uiso calc R 1
H H12C 0.8713 0.8139 0.7288 0.082 Uiso calc R 1
N N1 0.7188(4) 0.4782(4) 0.4003(3) 0.0393(11) Uani d . 1
H H1 0.6762 0.4932 0.3358 0.047 Uiso calc R 1
N N7 0.7652(5) 1.0069(4) 0.8608(4) 0.0413(11) Uani d . 1
H H7 0.7412 1.0414 0.8019 0.050 Uiso calc R 1
N N2' 0.5960(5) 0.6181(4) 0.4692(4) 0.0456(12) Uani d . 1
H H2'1 0.5583 0.6319 0.4032 0.055 Uiso calc R 1
H H2'2 0.5748 0.6565 0.5235 0.055 Uiso calc R 1
N N8' 0.6352(5) 1.1338(4) 0.9370(4) 0.0529(13) Uani d . 1
H H8'1 0.6170 1.1659 0.8763 0.064 Uiso calc R 1
H H8'2 0.6019 1.1596 0.9908 0.064 Uiso calc R 1
Sn Sn1 0.5000 1.0000 0.5000 0.03184(13) Uani d S 1
Sn Sn2 0.5000 0.5000 0.0000 0.03429(14) Uani d S 1

loop_
_atom_site_aniso_label
_atom_site_aniso_U_11
_atom_site_aniso_U_22
_atom_site_aniso_U_33
_atom_site_aniso_U_12
_atom_site_aniso_U_13
_atom_site_aniso_U_23
Br1 0.0763(5) 0.0401(3) 0.0423(3) 0.0043(3) -0.0012(3) 0.0024(3)
Br2 0.0562(4) 0.0732(5) 0.0583(4) 0.0351(3) 0.0275(3) 0.0214(3)
Br3 0.0601(4) 0.0409(3) 0.0375(3) 0.0165(3) 0.0161(3) 0.0155(3)
Br4 0.0467(4) 0.0609(4) 0.0593(4) 0.0225(3) 0.0169(3) 0.0177(3)
Br5 0.0769(4) 0.0472(4) 0.0308(3) 0.0112(3) 0.0111(3) 0.0018(3)
Br6 0.0637(4) 0.0405(3) 0.0423(3) 0.0177(3) 0.0208(3) 0.0150(3)
Br7 0.0765(4) 0.0539(4) 0.0344(3) 0.0097(3) 0.0141(3) 0.0011(3)
Br8 0.0588(4) 0.0585(4) 0.0943(6) 0.0297(3) 0.0153(4) 0.0183(4)
Br9 0.0644(4) 0.0611(4) 0.0502(4) 0.0033(3) 0.0213(3) -0.0015(3)
Br10 0.0518(4) 0.0421(4) 0.0818(5) 0.0182(3) 0.0032(3) 0.0011(3)
C2 0.041(3) 0.034(3) 0.037(3) 0.006(2) 0.009(2) 0.009(2)
C3 0.048(3) 0.033(3) 0.034(3) 0.003(2) 0.008(3) 0.005(2)
C4 0.042(3) 0.037(3) 0.046(3) 0.000(3) -0.002(3) 0.010(3)
C5 0.037(3) 0.038(3) 0.055(4) 0.010(2) 0.008(3) 0.009(3)
C6 0.039(3) 0.035(3) 0.042(3) 0.003(2) 0.008(3) 0.000(3)
C8 0.031(3) 0.041(3) 0.043(3) 0.009(2) 0.001(2) 0.001(3)
C9 0.040(3) 0.039(3) 0.042(3) 0.003(3) 0.007(3) 0.002(3)
C10 0.039(3) 0.035(3) 0.049(4) -0.002(2) 0.000(3) 0.006(3)
C11 0.036(3) 0.031(3) 0.053(4) 0.007(2) 0.001(3) 0.002(3)
C12 0.035(3) 0.040(3) 0.043(3) 0.006(2) 0.003(3) -0.004(3)
C4' 0.072(5) 0.055(4) 0.051(4) 0.005(3) -0.011(3) 0.014(3)
C6' 0.071(5) 0.055(4) 0.057(4) 0.010(3) 0.017(4) -0.010(3)
C10' 0.068(4) 0.056(4) 0.062(4) 0.009(3) 0.012(4) 0.020(3)
C12' 0.055(4) 0.057(4) 0.050(4) 0.005(3) 0.010(3) -0.006(3)
N1 0.043(3) 0.045(3) 0.030(2) 0.014(2) 0.006(2) 0.004(2)
N7 0.044(3) 0.042(3) 0.035(3) 0.012(2) 0.001(2) 0.004(2)
N2' 0.062(3) 0.045(3) 0.034(3) 0.025(2) 0.011(2) 0.008(2)
N8' 0.058(3) 0.049(3) 0.051(3) 0.021(3) 0.007(3) 0.005(3)
Sn1 0.0408(3) 0.0308(3) 0.0269(3) 0.0133(2) 0.0100(2) 0.0065(2)
Sn2 0.0434(3) 0.0353(3) 0.0271(3) 0.0148(2) 0.0094(2) 0.0080(2)

loop_
_atom_type_symbol
_atom_type_description
_atom_type_scat_dispersion_real
_atom_type_scat_dispersion_imag
_atom_type_scat_source
C C 0.0033 0.0016 'International Tables Vol C Tables 4.2.6.8 and 6.1.1.4'
H H 0.0000 0.0000 'International Tables Vol C Tables 4.2.6.8 and 6.1.1.4'
N N 0.0061 0.0033 'International Tables Vol C Tables 4.2.6.8 and 6.1.1.4'
Br Br -0.2901 2.4595 'International Tables Vol C Tables 4.2.6.8 and 6.1.1.4'
Sn Sn -0.6537 1.4246 'International Tables Vol C Tables 4.2.6.8 and 6.1.1.4'

loop_
_geom_angle_atom_site_label_1
_geom_angle_atom_site_label_2
_geom_angle_atom_site_label_3
_geom_angle_site_symmetry_1
_geom_angle_site_symmetry_3
_geom_angle
_geom_angle_publ_flag
N2' C2 N1 . . 119.2(5) ?
N2' C2 C3 . . 125.0(5) ?
N1 C2 C3 . . 115.8(5) ?
C4 C3 C2 . . 122.0(5) ?
C4 C3 Br7 . . 122.6(4) ?
C2 C3 Br7 . . 115.4(4) ?
C3 C4 C5 . . 117.3(5) ?
C3 C4 C4' . . 120.7(6) ?
C5 C4 C4' . . 122.0(5) ?
C6 C5 C4 . . 122.3(5) ?
C6 C5 Br8 . . 118.1(4) ?
C4 C5 Br8 . . 119.6(4) ?
N1 C6 C5 . . 117.5(5) ?
N1 C6 C6' . . 116.6(5) ?
C5 C6 C6' . . 125.9(5) ?
N8' C8 N7 . . 118.1(5) ?
N8' C8 C9 . . 125.4(5) ?
N7 C8 C9 . . 116.4(5) ?
C10 C9 C8 . . 121.7(5) ?
C10 C9 Br9 . . 122.1(4) ?
C8 C9 Br9 . . 116.2(4) ?
C9 C10 C11 . . 117.2(5) ?
C9 C10 C10' . . 122.3(6) ?
C11 C10 C10' . . 120.5(5) ?
C12 C11 C10 . . 122.8(5) ?
C12 C11 Br10 . . 117.6(4) ?
C10 C11 Br10 . . 119.6(4) ?
C11 C12 N7 . . 116.4(5) ?
C11 C12 C12' . . 127.5(5) ?
N7 C12 C12' . . 116.1(5) ?
C4 C4' H4'1 . . 109.5 ?
C4 C4' H4'2 . . 109.5 ?
H4'1 C4' H4'2 . . 109.5 ?
C4 C4' H4'3 . . 109.5 ?
H4'1 C4' H4'3 . . 109.5 ?
H4'2 C4' H4'3 . . 109.5 ?
C6 C6' H6'1 . . 109.5 ?
C6 C6' H6'2 . . 109.5 ?
H6'1 C6' H6'2 . . 109.5 ?
C6 C6' H6'3 . . 109.5 ?
H6'1 C6' H6'3 . . 109.5 ?
H6'2 C6' H6'3 . . 109.5 ?
C10 C10' H10A . . 109.5 ?
C10 C10' H10B . . 109.5 ?
H10A C10' H10B . . 109.5 ?
C10 C10' H10C . . 109.5 ?
H10A C10' H10C . . 109.5 ?
H10B C10' H10C . . 109.5 ?
C12 C12' H12A . . 109.5 ?
C12 C12' H12B . . 109.5 ?
H12A C12' H12B . . 109.5 ?
C12 C12' H12C . . 109.5 ?
H12A C12' H12C . . 109.5 ?
H12B C12' H12C . . 109.5 ?
C2 N1 C6 . . 125.0(5) ?
C2 N1 H1 . . 117.5 ?
C6 N1 H1 . . 117.5 ?
C8 N7 C12 . . 125.4(5) ?
C8 N7 H7 . . 117.3 ?
C12 N7 H7 . . 117.3 ?
C2 N2' H2'1 . . 120.0 ?
C2 N2' H2'2 . . 120.0 ?
H2'1 N2' H2'2 . . 120.0 ?
C8 N8' H8'1 . . 120.0 ?
C8 N8' H8'2 . . 120.0 ?
H8'1 N8' H8'2 . . 120.0 ?
Br2 Sn1 Br2 2_676 . 180.0 ?
Br2 Sn1 Br3 2_676 . 91.007(19) ?
Br2 Sn1 Br3 . . 88.993(19) yes
Br2 Sn1 Br3 2_676 2_676 88.993(19) ?
Br2 Sn1 Br3 . 2_676 91.007(19) ?
Br3 Sn1 Br3 . 2_676 180.0 ?
Br2 Sn1 Br1 2_676 . 90.73(2) ?
Br2 Sn1 Br1 . . 89.27(2) yes
Br3 Sn1 Br1 . . 91.50(2) yes
Br3 Sn1 Br1 2_676 . 88.50(2) ?
Br2 Sn1 Br1 2_676 2_676 89.27(2) ?
Br2 Sn1 Br1 . 2_676 90.73(2) ?
Br3 Sn1 Br1 . 2_676 88.50(2) ?
Br3 Sn1 Br1 2_676 2_676 91.50(2) ?
Br1 Sn1 Br1 . 2_676 180.00(2) ?
Br4 Sn2 Br4 2_665 . 180.0 ?
Br4 Sn2 Br6 2_665 . 89.419(19) ?
Br4 Sn2 Br6 . . 90.581(19) yes
Br4 Sn2 Br6 2_665 2_665 90.581(19) ?
Br4 Sn2 Br6 . 2_665 89.419(19) ?
Br6 Sn2 Br6 . 2_665 180.00(2) ?
Br4 Sn2 Br5 2_665 2_665 89.81(2) ?
Br4 Sn2 Br5 . 2_665 90.19(2) ?
Br6 Sn2 Br5 . 2_665 88.82(2) ?
Br6 Sn2 Br5 2_665 2_665 91.18(2) ?
Br4 Sn2 Br5 2_665 . 90.19(2) ?
Br4 Sn2 Br5 . . 89.81(2) yes
Br6 Sn2 Br5 . . 91.18(2) yes
Br6 Sn2 Br5 2_665 . 88.82(2) ?
Br5 Sn2 Br5 2_665 . 180.000(15) ?

loop_
_geom_bond_atom_site_label_1
_geom_bond_atom_site_label_2
_geom_bond_site_symmetry_2
_geom_bond_distance
_geom_bond_publ_flag
Br1 Sn1 . 2.6443(6) yes
Br2 Sn1 . 2.5606(6) yes
Br3 Sn1 . 2.5954(6) yes
Br4 Sn2 . 2.5699(6) yes
Br5 Sn2 . 2.6326(6) yes
Br6 Sn2 . 2.6013(6) yes
Br7 C3 . 1.880(5) ?
Br8 C5 . 1.895(5) ?
Br9 C9 . 1.883(6) ?
Br10 C11 . 1.893(5) ?
C2 N2' . 1.320(6) ?
C2 N1 . 1.358(6) ?
C2 C3 . 1.423(7) ?
C3 C4 . 1.368(7) ?
C4 C5 . 1.407(8) ?
C4 C4' . 1.500(8) ?
C5 C6 . 1.360(8) ?
C6 N1 . 1.360(6) ?
C6 C6' . 1.494(8) ?
C8 N8' . 1.326(6) ?
C8 N7 . 1.357(7) ?
C8 C9 . 1.402(7) ?
C9 C10 . 1.374(7) ?
C10 C11 . 1.417(8) ?
C10 C10' . 1.496(8) ?
C11 C12 . 1.352(8) ?
C12 N7 . 1.368(7) ?
C12 C12' . 1.482(8) ?
C4' H4'1 . 0.9600 ?
C4' H4'2 . 0.9600 ?
C4' H4'3 . 0.9600 ?
C6' H6'1 . 0.9600 ?
C6' H6'2 . 0.9600 ?
C6' H6'3 . 0.9600 ?
C10' H10A . 0.9600 ?
C10' H10B . 0.9600 ?
C10' H10C . 0.9600 ?
C12' H12A . 0.9600 ?
C12' H12B . 0.9600 ?
C12' H12C . 0.9600 ?
N1 H1 . 0.8600 ?
N7 H7 . 0.8600 ?
N2' H2'1 . 0.8600 ?
N2' H2'2 . 0.8600 ?
N8' H8'1 . 0.8600 ?
N8' H8'2 . 0.8600 ?
Sn1 Br2 2_676 2.5606(6) ?
Sn1 Br3 2_676 2.5954(6) ?
Sn1 Br1 2_676 2.6443(6) ?
Sn2 Br4 2_665 2.5699(6) ?
Sn2 Br6 2_665 2.6013(6) ?
Sn2 Br5 2_665 2.6326(6) ?

loop_
_geom_hbond_atom_site_label_D
_geom_hbond_atom_site_label_H
_geom_hbond_atom_site_label_A
_geom_hbond_site_symmetry_A
_geom_hbond_distance_DH
_geom_hbond_distance_HA
_geom_hbond_distance_DA
_geom_hbond_angle_DHA
N1 H1 Br5 . 0.86 2.62 3.419(4) 154
N7 H7 Br1 2_676 0.86 2.50 3.346(4) 170
N2' H2'1 Br5 . 0.86 2.76 3.525(4) 149
N2' H2'2 Br3 2_676 0.86 2.82 3.635(4) 158
N8' H8'1 Br1 2_676 0.86 2.93 3.683(5) 147
N8' H8'2 Br6 1_566 0.86 2.74 3.542(5) 155
C4' H4'3 Br1 2_666 0.96 2.82 3.622(7) 142
